data_7025567
loop_
_publ_author_name
'Jian, Zhongbao'
'Zhao, Wei'
'Liu, Xinli'
'Chen, Xuesi'
'Tang, Tao'
'Cui, Dongmei'

_publ_section_title
;
 Synthesis of linked half sandwich rare-earth metal chlorido and
 borohydrido complexes and their catalytic behavior towards MMA
 polymerization.
;
_journal_issue 29
_journal_name_full 'Dalton transactions (Cambridge, England : 2003)'
_journal_page_first 6871
_journal_page_last 6876
_journal_paper_doi 10.1039/c001824d
_journal_volume 39
_journal_year 2010
_chemical_formula_sum 'C49 H68 Cl5 Li N2 O2 Y2'
_chemical_formula_weight 1079.00
_chemical_name_systematic
;
?
;
_space_group_IT_number 15
_symmetry_cell_setting monoclinic
_symmetry_space_group_name_Hall '-C 2yc'
_symmetry_space_group_name_H-M 'C 1 2/c 1'
_atom_sites_solution_hydrogens geom
_atom_sites_solution_primary direct
_atom_sites_solution_secondary difmap
_audit_creation_method SHELXL-97
_cell_angle_alpha 90.00
_cell_angle_beta 98.6180(10)
_cell_angle_gamma 90.00
_cell_formula_units_Z 4
_cell_length_a 21.3695(16)
_cell_length_b 13.2414(10)
_cell_length_c 18.2197(14)
_cell_measurement_temperature 186.5
_cell_volume 5097.3(7)
_computing_structure_refinement 'SHELXL-97 (Sheldrick, 1997)'
_computing_structure_solution 'SHELXS-97 (Sheldrick, 1990)'
_diffrn_ambient_temperature 186.5
_diffrn_measured_fraction_theta_full 0.999
_diffrn_measured_fraction_theta_max 0.999
_diffrn_radiation_monochromator graphite
_diffrn_radiation_source 'fine-focus sealed tube'
_diffrn_radiation_type MoK\a
_diffrn_radiation_wavelength 0.71073
_diffrn_reflns_av_R_equivalents 0.0411
_diffrn_reflns_av_sigmaI/netI 0.0534
_diffrn_reflns_limit_h_max 26
_diffrn_reflns_limit_h_min -22
_diffrn_reflns_limit_k_max 16
_diffrn_reflns_limit_k_min -12
_diffrn_reflns_limit_l_max 22
_diffrn_reflns_limit_l_min -22
_diffrn_reflns_number 14090
_diffrn_reflns_theta_full 26.06
_diffrn_reflns_theta_max 26.06
_diffrn_reflns_theta_min 1.81
_exptl_absorpt_coefficient_mu 2.566
_exptl_absorpt_correction_T_max 0.6413
_exptl_absorpt_correction_T_min 0.5664
_exptl_absorpt_correction_type multi-scan
_exptl_crystal_density_diffrn 1.396
_exptl_crystal_density_method 'not measured'
_exptl_crystal_F_000 2200
_exptl_crystal_size_max 0.25
_exptl_crystal_size_mid 0.20
_exptl_crystal_size_min 0.19
_refine_diff_density_max 0.887
_refine_diff_density_min -0.537
_refine_diff_density_rms 0.088
_refine_ls_extinction_method none
_refine_ls_goodness_of_fit_ref 1.010
_refine_ls_hydrogen_treatment constr
_refine_ls_matrix_type full
_refine_ls_number_parameters 271
_refine_ls_number_reflns 5043
_refine_ls_number_restraints 15
_refine_ls_restrained_S_all 1.023
_refine_ls_R_factor_all 0.0683
_refine_ls_R_factor_gt 0.0457
_refine_ls_shift/su_max 0.003
_refine_ls_shift/su_mean 0.000
_refine_ls_structure_factor_coef Fsqd
_refine_ls_weighting_details 'calc w=1/[\s^2^(Fo^2^)+(0.0710P)^2^+0.0000P] where P=(Fo^2^+2Fc^2^)/3'
_refine_ls_weighting_scheme calc
_refine_ls_wR_factor_gt 0.1116
_refine_ls_wR_factor_ref 0.1210
_reflns_number_gt 3808
_reflns_number_total 5043
_reflns_threshold_expression >2sigma(I)
_cod_data_source_file c001824d.txt
_cod_data_source_block complex2a
_cod_depositor_comments
;
The following automatic conversions were performed:

'_symmetry_cell_setting' value 'Monoclinic' changed to 'monoclinic'
according to /home/saulius/struct/CIF-dictionaries/cif_core.dic
dictionary named 'cif_core.dic' version 2.4.2 from
2011-04-26.

'_exptl_absorpt_correction_type' value 'Multi-scan'
changed to 'multi-scan' according to
/home/saulius/struct/CIF-dictionaries/cif_core.dic dictionary named
'cif_core.dic' version 2.4.2 from 2011-04-26.

Automatic conversion script
Id: cif_fix_values 1891 2012-01-12 08:04:46Z andrius 
;
_cod_original_sg_symbol_H-M C2/c
_cod_database_code 7025567

loop_
_symmetry_equiv_pos_as_xyz
'x, y, z'
'-x, y, -z+1/2'
'x+1/2, y+1/2, z'
'-x+1/2, y+1/2, -z+1/2'
'-x, -y, -z'
'x, -y, z-1/2'
'-x+1/2, -y+1/2, -z'
'x+1/2, -y+1/2, z-1/2'

loop_
_atom_site_label
_atom_site_type_symbol
_atom_site_fract_x
_atom_site_fract_y
_atom_site_fract_z
_atom_site_U_iso_or_equiv
_atom_site_adp_type
_atom_site_occupancy
_atom_site_symmetry_multiplicity
_atom_site_calc_flag
_atom_site_refinement_flags
C1 C 0.3912(2) 0.8386(3) 0.9747(2) 0.0352(9) Uani 1 1 d .
C2 C 0.3522(2) 0.8865(3) 1.0192(2) 0.0481(12) Uani 1 1 d .
H2 H 0.3099 0.8980 1.0006 0.058 Uiso 1 1 calc R
C3 C 0.3761(3) 0.9170(4) 1.0910(3) 0.0570(14) Uani 1 1 d .
H3 H 0.3494 0.9478 1.1201 0.068 Uiso 1 1 calc R
C4 C 0.4384(3) 0.9021(3) 1.1191(2) 0.0509(13) Uani 1 1 d .
H4 H 0.4545 0.9244 1.1666 0.061 Uiso 1 1 calc R
C5 C 0.4771(2) 0.8539(3) 1.0765(2) 0.0434(11) Uani 1 1 d .
H5 H 0.5193 0.8427 1.0959 0.052 Uiso 1 1 calc R
C6 C 0.45427(19) 0.8214(3) 1.0043(2) 0.0326(9) Uani 1 1 d .
C7 C 0.36591(18) 0.8069(3) 0.8986(2) 0.0308(9) Uani 1 1 d .
C8 C 0.33594(18) 0.7128(3) 0.8780(2) 0.0329(9) Uani 1 1 d .
C9 C 0.31902(17) 0.7137(3) 0.7998(2) 0.0332(9) Uani 1 1 d .
C10 C 0.33729(18) 0.8080(3) 0.7724(2) 0.0316(9) Uani 1 1 d .
C11 C 0.36517(18) 0.8663(3) 0.8332(2) 0.0325(9) Uani 1 1 d .
C12 C 0.3850(2) 0.9749(3) 0.8318(3) 0.0416(10) Uani 1 1 d .
H12A H 0.4048 0.9869 0.7886 0.062 Uiso 1 1 calc R
H12B H 0.4144 0.9897 0.8756 0.062 Uiso 1 1 calc R
H12C H 0.3485 1.0175 0.8302 0.062 Uiso 1 1 calc R
C13 C 0.3237(2) 0.8442(4) 0.6936(2) 0.0442(11) Uani 1 1 d .
H13A H 0.2869 0.8866 0.6876 0.066 Uiso 1 1 calc R
H13B H 0.3162 0.7872 0.6609 0.066 Uiso 1 1 calc R
H13C H 0.3593 0.8819 0.6818 0.066 Uiso 1 1 calc R
C14 C 0.2853(2) 0.6286(3) 0.7544(3) 0.0458(11) Uani 1 1 d .
H14A H 0.3036 0.5652 0.7718 0.069 Uiso 1 1 calc R
H14B H 0.2897 0.6374 0.7031 0.069 Uiso 1 1 calc R
H14C H 0.2412 0.6293 0.7595 0.069 Uiso 1 1 calc R
C15 C 0.3194(2) 0.6342(3) 0.9304(2) 0.0452(11) Uani 1 1 d .
H15A H 0.3519 0.6311 0.9728 0.068 Uiso 1 1 calc R
H15B H 0.3159 0.5697 0.9060 0.068 Uiso 1 1 calc R
H15C H 0.2798 0.6510 0.9461 0.068 Uiso 1 1 calc R
C16 C 0.5218(2) 0.6759(3) 0.9977(2) 0.0438(11) Uani 1 1 d .
H16A H 0.5448 0.6932 1.0454 0.066 Uiso 1 1 calc R
H16B H 0.5497 0.6431 0.9685 0.066 Uiso 1 1 calc R
H16C H 0.4877 0.6312 1.0040 0.066 Uiso 1 1 calc R
C17 C 0.54849(19) 0.8383(3) 0.9479(2) 0.0409(10) Uani 1 1 d .
H17A H 0.5316 0.8978 0.9221 0.061 Uiso 1 1 calc R
H17B H 0.5763 0.8045 0.9191 0.061 Uiso 1 1 calc R
H17C H 0.5716 0.8570 0.9952 0.061 Uiso 1 1 calc R
C18 C 0.4118(3) 0.3042(4) 0.7520(3) 0.0597(14) Uani 1 1 d .
H18A H 0.4286 0.3169 0.8036 0.072 Uiso 1 1 calc R
H18B H 0.4219 0.2353 0.7399 0.072 Uiso 1 1 calc R
C19 C 0.3428(3) 0.3206(6) 0.7384(5) 0.111(3) Uani 1 1 d .
H19A H 0.3204 0.2574 0.7417 0.134 Uiso 1 1 calc R
H19B H 0.3302 0.3674 0.7745 0.134 Uiso 1 1 calc R
C20 C 0.3288(3) 0.3626(6) 0.6633(4) 0.098(2) Uani 1 1 d .
H20A H 0.3048 0.4248 0.6635 0.118 Uiso 1 1 calc R
H20B H 0.3046 0.3149 0.6300 0.118 Uiso 1 1 calc R
C21 C 0.3918(2) 0.3823(4) 0.6400(3) 0.0604(14) Uani 1 1 d .
H21A H 0.4002 0.3333 0.6031 0.072 Uiso 1 1 calc R
H21B H 0.3929 0.4493 0.6189 0.072 Uiso 1 1 calc R
Cl1 Cl 0.43307(4) 0.64506(7) 0.68424(5) 0.0322(2) Uani 1 1 d .
Cl2 Cl 0.43857(5) 0.52279(7) 0.86004(6) 0.0385(3) Uani 1 1 d .
Cl3 Cl 0.5000 0.86194(9) 0.7500 0.0287(3) Uani 1 2 d S
Li Li 0.5000 0.4752(7) 0.7500 0.038(2) Uani 1 2 d S
N1 N 0.49579(15) 0.7696(2) 0.95903(17) 0.0307(7) Uani 1 1 d .
O1 O 0.43760(14) 0.3739(2) 0.70482(15) 0.0448(7) Uani 1 1 d .
Y1 Y 0.444305(16) 0.71474(3) 0.825873(18) 0.02577(13) Uani 1 1 d .
C22 C 0.2759(4) 0.5974(7) 0.5177(5) 0.126(3) Uiso 1 1 d D
C23 C 0.2568(5) 0.6997(8) 0.5122(6) 0.062(3) Uiso 0.50 1 d PD
C24 C 0.2289(6) 0.6456(9) 0.5466(7) 0.086(4) Uiso 0.50 1 d PD
C25 C 0.2091(4) 0.7456(6) 0.5386(4) 0.113(3) Uiso 1 1 d D
C26 C 0.1919(5) 0.8505(7) 0.5333(6) 0.063(3) Uiso 0.50 1 d PD

loop_
_atom_site_aniso_label
_atom_site_aniso_U_11
_atom_site_aniso_U_22
_atom_site_aniso_U_33
_atom_site_aniso_U_23
_atom_site_aniso_U_13
_atom_site_aniso_U_12
C1 0.039(2) 0.030(2) 0.040(2) 0.0000(18) 0.0153(19) -0.0057(18)
C2 0.048(3) 0.047(3) 0.055(3) -0.009(2) 0.025(2) -0.003(2)
C3 0.083(4) 0.042(3) 0.056(3) -0.017(2) 0.043(3) -0.016(3)
C4 0.079(4) 0.040(3) 0.037(2) -0.011(2) 0.019(2) -0.018(3)
C5 0.057(3) 0.040(3) 0.034(2) -0.0039(19) 0.009(2) -0.015(2)
C6 0.043(3) 0.024(2) 0.034(2) 0.0003(16) 0.0152(18) -0.0053(18)
C7 0.027(2) 0.031(2) 0.036(2) -0.0029(17) 0.0129(17) 0.0016(17)
C8 0.023(2) 0.033(2) 0.044(2) 0.0027(18) 0.0102(17) 0.0013(17)
C9 0.0174(19) 0.039(2) 0.043(2) -0.0062(19) 0.0053(16) -0.0030(17)
C10 0.023(2) 0.033(2) 0.040(2) 0.0015(18) 0.0045(17) 0.0029(16)
C11 0.025(2) 0.031(2) 0.044(2) 0.0037(18) 0.0140(17) 0.0068(16)
C12 0.041(3) 0.028(2) 0.061(3) -0.001(2) 0.020(2) 0.0035(19)
C13 0.038(3) 0.049(3) 0.044(2) 0.005(2) 0.0024(19) 0.007(2)
C14 0.032(2) 0.044(3) 0.060(3) -0.006(2) 0.003(2) -0.0055(19)
C15 0.046(3) 0.043(3) 0.050(3) 0.004(2) 0.022(2) -0.010(2)
C16 0.059(3) 0.036(2) 0.035(2) 0.0027(19) 0.003(2) 0.009(2)
C17 0.037(2) 0.050(3) 0.036(2) -0.003(2) 0.0065(18) -0.010(2)
C18 0.084(4) 0.040(3) 0.055(3) 0.000(2) 0.013(3) -0.018(3)
C19 0.066(5) 0.133(7) 0.142(7) -0.005(6) 0.040(5) -0.048(4)
C20 0.049(4) 0.134(7) 0.107(5) -0.042(5) -0.001(4) 0.015(4)
C21 0.065(4) 0.048(3) 0.061(3) -0.009(2) -0.013(3) -0.001(3)
Cl1 0.0281(5) 0.0361(6) 0.0325(5) -0.0046(4) 0.0048(4) -0.0057(4)
Cl2 0.0448(6) 0.0270(5) 0.0451(6) 0.0042(4) 0.0117(5) -0.0004(4)
Cl3 0.0278(7) 0.0259(7) 0.0334(6) 0.000 0.0077(5) 0.000
Li 0.029(5) 0.029(5) 0.056(6) 0.000 0.003(4) 0.000
N1 0.0337(19) 0.0295(19) 0.0294(16) 0.0001(14) 0.0067(14) -0.0024(14)
O1 0.0449(18) 0.0459(19) 0.0426(16) 0.0008(14) 0.0036(14) -0.0082(14)
Y1 0.0244(2) 0.0249(2) 0.0287(2) 0.00065(15) 0.00633(14) 0.00057(15)

loop_
_atom_type_symbol
_atom_type_description
_atom_type_scat_dispersion_real
_atom_type_scat_dispersion_imag
_atom_type_scat_source
C C 0.0033 0.0016 'International Tables Vol C Tables 4.2.6.8 and 6.1.1.4'
H H 0.0000 0.0000 'International Tables Vol C Tables 4.2.6.8 and 6.1.1.4'
Li Li -0.0003 0.0001 'International Tables Vol C Tables 4.2.6.8 and 6.1.1.4'
N N 0.0061 0.0033 'International Tables Vol C Tables 4.2.6.8 and 6.1.1.4'
O O 0.0106 0.0060 'International Tables Vol C Tables 4.2.6.8 and 6.1.1.4'
Cl Cl 0.1484 0.1585 'International Tables Vol C Tables 4.2.6.8 and 6.1.1.4'
Y Y -2.7962 3.5667 'International Tables Vol C Tables 4.2.6.8 and 6.1.1.4'

loop_
_geom_angle_atom_site_label_1
_geom_angle_atom_site_label_2
_geom_angle_atom_site_label_3
_geom_angle
_geom_angle_site_symmetry_1
_geom_angle_site_symmetry_3
C6 C1 C2 118.3(4) . .
C6 C1 C7 121.1(3) . .
C2 C1 C7 120.6(4) . .
C3 C2 C1 120.7(5) . .
C4 C3 C2 120.6(4) . .
C3 C4 C5 119.4(4) . .
C4 C5 C6 121.3(5) . .
C1 C6 C5 119.6(4) . .
C1 C6 N1 119.3(3) . .
C5 C6 N1 121.1(4) . .
C8 C7 C11 108.3(3) . .
C8 C7 C1 125.8(4) . .
C11 C7 C1 125.9(4) . .
C8 C7 Y1 75.7(2) . .
C11 C7 Y1 76.1(2) . .
C1 C7 Y1 116.2(3) . .
C9 C8 C7 107.2(3) . .
C9 C8 C15 126.9(4) . .
C7 C8 C15 125.6(4) . .
C9 C8 Y1 75.1(2) . .
C7 C8 Y1 72.6(2) . .
C15 C8 Y1 122.9(3) . .
C8 C9 C10 108.6(3) . .
C8 C9 C14 124.9(4) . .
C10 C9 C14 126.5(4) . .
C8 C9 Y1 73.8(2) . .
C10 C9 Y1 74.6(2) . .
C14 C9 Y1 119.2(3) . .
C11 C10 C9 108.2(3) . .
C11 C10 C13 125.2(4) . .
C9 C10 C13 126.4(4) . .
C11 C10 Y1 74.1(2) . .
C9 C10 Y1 74.3(2) . .
C13 C10 Y1 122.2(3) . .
C10 C11 C7 107.8(3) . .
C10 C11 C12 126.9(4) . .
C7 C11 C12 125.1(4) . .
C10 C11 Y1 75.0(2) . .
C7 C11 Y1 72.3(2) . .
C12 C11 Y1 122.9(3) . .
O1 C18 C19 105.7(5) . .
C20 C19 C18 105.8(5) . .
C19 C20 C21 105.4(5) . .
O1 C21 C20 106.8(4) . .
Y1 Cl1 Y1 90.01(3) . 2_656
Y1 Cl1 Li 84.31(9) . .
Y1 Cl1 Li 82.63(9) 2_656 .
Y1 Cl2 Li 90.3(2) . .
Y1 Cl3 Y1 90.16(4) 2_656 .
O1 Li O1 94.8(4) . 2_656
O1 Li Cl2 95.58(12) . .
O1 Li Cl2 103.12(14) 2_656 .
O1 Li Cl2 103.12(14) . 2_656
O1 Li Cl2 95.58(12) 2_656 2_656
Cl2 Li Cl2 152.3(4) . 2_656
O1 Li Cl1 168.2(3) . 2_656
O1 Li Cl1 95.52(12) 2_656 2_656
Cl2 Li Cl1 76.44(17) . 2_656
Cl2 Li Cl1 81.62(18) 2_656 2_656
O1 Li Cl1 95.52(12) . .
O1 Li Cl1 168.2(3) 2_656 .
Cl2 Li Cl1 81.62(18) . .
Cl2 Li Cl1 76.44(17) 2_656 .
Cl1 Li Cl1 74.9(2) 2_656 .
O1 Li Y1 119.88(15) . .
O1 Li Y1 130.90(15) 2_656 .
Cl2 Li Y1 44.77(12) . .
Cl2 Li Y1 107.6(3) 2_656 .
Cl1 Li Y1 48.42(13) 2_656 .
Cl1 Li Y1 46.52(12) . .
O1 Li Y1 130.90(15) . 2_656
O1 Li Y1 119.88(15) 2_656 2_656
Cl2 Li Y1 107.6(3) . 2_656
Cl2 Li Y1 44.77(12) 2_656 2_656
Cl1 Li Y1 46.52(12) 2_656 2_656
Cl1 Li Y1 48.42(13) . 2_656
Y1 Li Y1 63.28(15) . 2_656
C6 N1 C17 108.9(3) . .
C6 N1 C16 109.7(3) . .
C17 N1 C16 109.7(3) . .
C6 N1 Y1 116.5(2) . .
C17 N1 Y1 105.4(2) . .
C16 N1 Y1 106.4(2) . .
C21 O1 C18 105.7(4) . .
C21 O1 Li 129.0(3) . .
C18 O1 Li 119.0(3) . .
C7 Y1 N1 66.97(11) . .
C7 Y1 Cl2 106.15(9) . .
N1 Y1 Cl2 94.41(7) . .
C7 Y1 C8 31.66(12) . .
N1 Y1 C8 86.49(11) . .
Cl2 Y1 C8 80.22(9) . .
C7 Y1 C11 31.63(12) . .
N1 Y1 C11 85.75(11) . .
Cl2 Y1 C11 132.17(9) . .
C8 Y1 C11 52.00(12) . .
C7 Y1 C9 51.74(12) . .
N1 Y1 C9 116.23(11) . .
Cl2 Y1 C9 87.45(9) . .
C8 Y1 C9 31.11(12) . .
C11 Y1 C9 51.34(12) . .
C7 Y1 C10 51.75(12) . .
N1 Y1 C10 115.59(11) . .
Cl2 Y1 C10 118.01(9) . .
C8 Y1 C10 51.69(12) . .
C11 Y1 C10 30.84(12) . .
C9 Y1 C10 31.10(12) . .
C7 Y1 Cl1 132.34(9) . .
N1 Y1 Cl1 160.30(8) . .
Cl2 Y1 Cl1 84.02(3) . .
C8 Y1 Cl1 112.45(9) . .
C11 Y1 Cl1 109.86(9) . .
C9 Y1 Cl1 83.37(9) . .
C10 Y1 Cl1 81.97(9) . .
C7 Y1 Cl3 106.49(9) . .
N1 Y1 Cl3 96.64(7) . .
Cl2 Y1 Cl3 147.32(3) . .
C8 Y1 Cl3 131.02(9) . .
C11 Y1 Cl3 79.39(8) . .
C9 Y1 Cl3 114.46(9) . .
C10 Y1 Cl3 84.26(8) . .
Cl1 Y1 Cl3 75.38(3) . .
C7 Y1 Cl1 150.31(9) . 2_656
N1 Y1 Cl1 83.40(7) . 2_656
Cl2 Y1 Cl1 76.98(3) . 2_656
C8 Y1 Cl1 154.20(9) . 2_656
C11 Y1 Cl1 149.69(9) . 2_656
C9 Y1 Cl1 156.08(9) . 2_656
C10 Y1 Cl1 152.85(9) . 2_656
Cl1 Y1 Cl1 77.10(3) . 2_656
Cl3 Y1 Cl1 73.90(3) . 2_656
C7 Y1 Li 149.03(12) . .
N1 Y1 Li 117.88(7) . .
Cl2 Y1 Li 44.95(8) . .
C8 Y1 Li 118.23(11) . .
C11 Y1 Li 155.27(9) . .
C9 Y1 Li 107.42(10) . .
C10 Y1 Li 124.44(9) . .
Cl1 Y1 Li 49.17(5) . .
Cl3 Y1 Li 103.28(8) . .
Cl1 Y1 Li 48.95(5) 2_656 .
C7 Y1 Y1 150.50(9) . 2_656
N1 Y1 Y1 116.14(7) . 2_656
Cl2 Y1 Y1 102.87(2) . 2_656
C8 Y1 Y1 156.52(9) . 2_656
C11 Y1 Y1 119.86(8) . 2_656
C9 Y1 Y1 125.41(9) . 2_656
C10 Y1 Y1 108.84(8) . 2_656
Cl1 Y1 Y1 45.96(2) . 2_656
Cl3 Y1 Y1 44.92(2) . 2_656
Cl1 Y1 Y1 44.03(2) 2_656 2_656
Li Y1 Y1 58.36(8) . 2_656
C24 C22 C23 49.9(7) . .
C24 C22 C26 119.0(9) . 7_566
C23 C22 C26 69.6(7) . 7_566
C24 C23 C25 66.9(7) . .
C24 C23 C22 62.8(7) . .
C25 C23 C22 129.6(9) . .
C24 C23 C23 130.0(11) . 7_566
C25 C23 C23 63.5(7) . 7_566
C22 C23 C23 164.5(11) . 7_566
C24 C23 C25 171.4(11) . 7_566
C25 C23 C25 118.9(9) . 7_566
C22 C23 C25 110.8(8) . 7_566
C23 C23 C25 55.4(6) 7_566 7_566
C24 C23 C26 117.6(9) . 7_566
C25 C23 C26 170.2(10) . 7_566
C22 C23 C26 55.3(5) . 7_566
C23 C23 C26 110.4(9) 7_566 7_566
C25 C23 C26 55.6(5) 7_566 7_566
C23 C24 C22 67.3(8) . .
C23 C24 C25 62.2(7) . .
C22 C24 C25 129.5(11) . .
C23 C25 C24 50.9(6) . .
C23 C25 C26 128.0(9) . .
C24 C25 C26 176.6(10) . .
C23 C25 C23 61.1(9) . 7_566
C24 C25 C23 111.6(9) . 7_566
C26 C25 C23 67.8(6) . 7_566
C22 C26 C25 111.8(8) 7_566 .
C22 C26 C23 55.2(6) 7_566 7_566
C25 C26 C23 56.6(5) . 7_566

loop_
_geom_bond_atom_site_label_1
_geom_bond_atom_site_label_2
_geom_bond_distance
_geom_bond_site_symmetry_2
C1 C6 1.392(6) .
C1 C2 1.399(6) .
C1 C7 1.472(5) .
C2 C3 1.389(6) .
C3 C4 1.368(7) .
C4 C5 1.372(6) .
C5 C6 1.400(5) .
C6 N1 1.469(5) .
C7 C8 1.425(5) .
C7 C11 1.427(5) .
C7 Y1 2.592(4) .
C8 C9 1.416(6) .
C8 C15 1.491(5) .
C8 Y1 2.631(4) .
C9 C10 1.421(5) .
C9 C14 1.514(5) .
C9 Y1 2.648(4) .
C10 C11 1.407(5) .
C10 C13 1.500(5) .
C10 Y1 2.652(4) .
C11 C12 1.500(5) .
C11 Y1 2.641(4) .
C16 N1 1.492(5) .
C17 N1 1.486(5) .
C18 O1 1.427(5) .
C18 C19 1.475(9) .
C19 C20 1.465(10) .
C20 C21 1.495(8) .
C21 O1 1.420(5) .
Cl1 Y1 2.7170(10) .
Cl1 Y1 2.8102(10) 2_656
Cl1 Li 2.833(8) .
Cl2 Y1 2.6240(11) .
Cl2 Li 2.632(2) .
Cl3 Y1 2.7604(10) 2_656
Cl3 Y1 2.7604(10) .
Li O1 1.982(7) .
Li O1 1.982(7) 2_656
Li Cl2 2.632(2) 2_656
Li Cl1 2.833(8) 2_656
Li Y1 3.726(8) .
Li Y1 3.726(8) 2_656
N1 Y1 2.612(3) .
Y1 Cl1 2.8102(10) 2_656
Y1 Y1 3.9093(7) 2_656
C22 C24 1.363(10) .
C22 C23 1.413(12) .
C22 C26 1.415(10) 7_566
C23 C24 1.173(14) .
C23 C25 1.338(10) .
C23 C23 1.42(2) 7_566
C23 C25 1.455(10) 7_566
C23 C26 1.613(14) 7_566
C24 C25 1.391(10) .
C25 C26 1.437(10) .
C25 C23 1.455(10) 7_566
C26 C22 1.415(10) 7_566
C26 C23 1.613(14) 7_566
